data_4000404
_journal_name_full 'Chemistry of Materials'
_journal_paper_doi 10.1021/cm0499242
_journal_year 2004
_chemical_formula_sum 'Se5 Sn Sr2'
_chemical_formula_weight 688.73
_space_group_IT_number 18
_symmetry_cell_setting 1
_symmetry_space_group_name_Hall 'P 2 2ab'
_symmetry_space_group_name_H-M 'P 21 21 2'
_atom_sites_solution_hydrogens geom
_atom_sites_solution_primary direct
_atom_sites_solution_secondary difmap
_cell_angle_alpha 90.00
_cell_angle_beta 90.00
_cell_angle_gamma 90.00
_cell_formula_units_Z 8
_cell_length_a 12.057(2)
_cell_length_b 16.583(3)
_cell_length_c 8.6390(16)
_cell_measurement_reflns_used ?
_cell_measurement_temperature 293(2)
_cell_measurement_theta_max ?
_cell_measurement_theta_min ?
_cell_volume 1727.2(6)
_diffrn_ambient_temperature 293(2)
_diffrn_detector_area_resol_mean ?
_diffrn_measurement_device_type ?
_diffrn_measurement_method ?
_diffrn_radiation_monochromator graphite
_diffrn_radiation_source 'fine-focus sealed tube'
_diffrn_radiation_type MoK\a
_diffrn_radiation_wavelength 0.71073
_diffrn_reflns_av_R_equivalents 0.0525
_diffrn_reflns_av_sigmaI/netI 0.0590
_diffrn_reflns_limit_h_max 13
_diffrn_reflns_limit_h_min -16
_diffrn_reflns_limit_k_max 22
_diffrn_reflns_limit_k_min -21
_diffrn_reflns_limit_l_max 11
_diffrn_reflns_limit_l_min -11
_diffrn_reflns_number 12836
_diffrn_reflns_theta_max 28.27
_diffrn_reflns_theta_min 2.09
_diffrn_standards_decay_% ?
_diffrn_standards_interval_count ?
_diffrn_standards_interval_time ?
_diffrn_standards_number ?
_exptl_absorpt_coefficient_mu 36.156
_exptl_absorpt_correction_T_max 1.00
_exptl_absorpt_correction_T_min 0.68
_exptl_absorpt_correction_type sadabs
_exptl_absorpt_process_details ?
_exptl_crystal_colour black
_exptl_crystal_density_diffrn 5.297
_exptl_crystal_density_meas ?
_exptl_crystal_density_method 'not measured'
_exptl_crystal_description block
_exptl_crystal_F_000 2368
_exptl_crystal_size_max 0.05
_exptl_crystal_size_mid 0.035
_exptl_crystal_size_min 0.025
_refine_ls_abs_structure_details 'Flack H D (1983), Acta Cryst. A39, 876-881'
_refine_ls_abs_structure_Flack 0.43(2)
_refine_ls_extinction_coef 0.00037(3)
_refine_ls_extinction_expression Fc^*^=kFc[1+0.001xFc^2^\l^3^/sin(2\q)]^-1/4^
_refine_ls_extinction_method SHELXL
_refine_ls_goodness_of_fit_ref 1.037
_refine_ls_hydrogen_treatment mixed
_refine_ls_matrix_type full
_refine_ls_number_parameters 149
_refine_ls_number_reflns 4280
_refine_ls_number_restraints 0
_refine_ls_restrained_S_all 1.037
_refine_ls_R_factor_all 0.0571
_refine_ls_R_factor_gt 0.0424
_refine_ls_shift/su_max 0.000
_refine_ls_shift/su_mean 0.000
_refine_ls_structure_factor_coef Fsqd
_refine_ls_weighting_details 'calc w=1/[\s^2^(Fo^2^)+(0.0306P)^2^+0.0000P] where P=(Fo^2^+2Fc^2^)/3'
_refine_ls_weighting_scheme calc
_refine_ls_wR_factor_gt 0.0821
_refine_ls_wR_factor_ref 0.0873
_reflns_number_gt 3504
_reflns_number_total 4280
_reflns_threshold_expression >2sigma(I)
_cod_original_sg_symbol_H-M P21212
_cod_database_code 4000404

loop_
_symmetry_equiv_pos_as_xyz
'x, y, z'
'-x, -y, z'
'-x+1/2, y+1/2, -z'
'x+1/2, -y+1/2, -z'

loop_
_atom_site_label
_atom_site_type_symbol
_atom_site_fract_x
_atom_site_fract_y
_atom_site_fract_z
_atom_site_U_iso_or_equiv
_atom_site_adp_type
_atom_site_occupancy
_atom_site_symmetry_multiplicity
_atom_site_calc_flag
_atom_site_refinement_flags
_atom_site_disorder_assembly
_atom_site_disorder_group
Sr1 Sr 0.61478(12) 0.82125(8) 0.74554(12) 0.0120(3) Uani 1 1 d . . .
Sr2 Sr 0.61722(12) 0.82066(8) 0.24155(12) 0.0131(3) Uani 1 1 d . . .
Sr3 Sr 0.74571(12) 0.57056(8) 0.75846(13) 0.0134(3) Uani 1 1 d . . .
Sr4 Sr 0.24705(12) 0.92913(8) 0.74037(13) 0.0129(3) Uani 1 1 d . . .
Sn1 Sn 0.44703(6) 0.60337(5) 0.50000(13) 0.0240(2) Uani 1 1 d . . .
Sn2 Sn 0.40725(6) 0.67401(4) 0.01448(10) 0.01248(17) Uani 1 1 d . . .
Se1 Se 0.61792(8) 0.67455(6) 0.00552(15) 0.0127(2) Uani 1 1 d . . .
Se2 Se 0.62788(8) 0.68136(6) 0.50496(15) 0.0118(2) Uani 1 1 d . . .
Se3 Se 0.5000 0.5000 0.7270(2) 0.0171(5) Uani 1 2 d S . .
Se4 Se 0.5000 0.5000 0.2796(2) 0.0148(4) Uani 1 2 d S . .
Se5 Se 0.75457(8) 0.93024(6) 0.98763(18) 0.0120(2) Uani 1 1 d . . .
Se6 Se 0.74236(8) 0.92686(6) 0.48675(18) 0.0117(2) Uani 1 1 d . . .
Se7 Se 0.43900(9) 0.89334(7) 0.98853(17) 0.0180(2) Uani 1 1 d . . .
Se8 Se 0.44208(9) 0.89143(6) 0.48826(17) 0.0156(2) Uani 1 1 d . . .
Se9 Se 0.86905(14) 0.76108(8) 0.72304(15) 0.0168(3) Uani 1 1 d . . .
Se10 Se 0.5000 0.0000 0.1567(2) 0.0155(4) Uani 1 2 d S . .
Se11 Se 0.36665(14) 0.74819(8) 0.76559(14) 0.0149(3) Uani 1 1 d . . .
Se12 Se 0.5000 0.0000 0.65109(19) 0.0145(4) Uani 1 2 d S . .

loop_
_atom_site_aniso_label
_atom_site_aniso_U_11
_atom_site_aniso_U_22
_atom_site_aniso_U_33
_atom_site_aniso_U_23
_atom_site_aniso_U_13
_atom_site_aniso_U_12
Sr1 0.0104(8) 0.0133(6) 0.0124(5) -0.0002(5) 0.0000(4) -0.0007(7)
Sr2 0.0127(9) 0.0145(6) 0.0121(5) -0.0013(5) -0.0001(4) -0.0004(7)
Sr3 0.0133(10) 0.0156(7) 0.0113(6) -0.0007(5) -0.0010(4) 0.0012(7)
Sr4 0.0120(9) 0.0150(7) 0.0116(6) -0.0007(5) -0.0008(4) -0.0009(7)
Sn1 0.0110(3) 0.0358(5) 0.0252(4) -0.0050(6) 0.0028(5) -0.0094(3)
Sn2 0.0087(3) 0.0167(4) 0.0120(4) -0.0006(4) -0.0003(4) -0.0026(3)
Se1 0.0087(5) 0.0154(5) 0.0140(5) 0.0004(7) -0.0002(6) 0.0006(4)
Se2 0.0110(5) 0.0117(5) 0.0127(5) -0.0014(6) -0.0011(6) -0.0005(4)
Se3 0.0116(12) 0.0238(11) 0.0158(8) 0.000 0.000 -0.0033(11)
Se4 0.0110(11) 0.0192(10) 0.0143(8) 0.000 0.000 -0.0022(10)
Se5 0.0116(5) 0.0120(5) 0.0125(5) -0.0005(6) 0.0001(5) 0.0014(4)
Se6 0.0090(5) 0.0137(5) 0.0124(5) -0.0014(6) -0.0004(5) -0.0004(4)
Se7 0.0130(5) 0.0235(6) 0.0175(5) 0.0010(7) -0.0008(6) 0.0038(5)
Se8 0.0129(5) 0.0175(5) 0.0165(5) 0.0020(6) 0.0012(6) 0.0018(4)
Se9 0.0143(8) 0.0201(7) 0.0161(6) -0.0035(6) -0.0001(6) 0.0030(6)
Se10 0.0124(8) 0.0154(9) 0.0188(8) 0.000 0.000 0.0006(8)
Se11 0.0100(7) 0.0165(7) 0.0181(6) 0.0048(5) -0.0009(5) -0.0030(6)
Se12 0.0113(8) 0.0156(9) 0.0167(8) 0.000 0.000 0.0016(7)
